data_7006149
loop_
_publ_author_name
'Champouret, Yohan D. M.'
'Nodes, William J.'
'Scrimshire, Jason A.'
'Singh, Kuldip'
'Solan, Gregory A.'
'Young, Isla'

_publ_section_title
;
 Sterically variable dizinc complexes bearing
 bis(iminopyridyl)phenolate ligands: synthesis, structures and
 reactivity studies.
;
_journal_issue 40
_journal_name_full 'Dalton transactions (Cambridge, England : 2003)'
_journal_page_first 4565
_journal_page_last 4575
_journal_paper_doi 10.1039/b709385c
_journal_year 2007
_chemical_formula_moiety '(C38 H37 Cl3 N4 O Zn2)2(C2 H3 N)'
_chemical_formula_sum 'C42 H43 Cl3 N6 O Zn2'
_chemical_formula_weight 884.91
_chemical_name_systematic
;
?
;
_space_group_IT_number 4
_symmetry_cell_setting monoclinic
_symmetry_space_group_name_Hall 'P 2yb'
_symmetry_space_group_name_H-M 'P 1 21 1'
_atom_sites_solution_hydrogens geom
_atom_sites_solution_primary direct
_atom_sites_solution_secondary difmap
_audit_creation_method SHELXL-97
_cell_angle_alpha 90.00
_cell_angle_beta 102.102(18)
_cell_angle_gamma 90.00
_cell_formula_units_Z 4
_cell_length_a 11.894(12)
_cell_length_b 25.95(2)
_cell_length_c 13.804(14)
_cell_measurement_reflns_used 852
_cell_measurement_temperature 150(2)
_cell_measurement_theta_max 21.106
_cell_measurement_theta_min 2.202
_cell_volume 4166(7)
_computing_cell_refinement 'Bruker SMART'
_computing_data_collection 'Bruker SMART'
_computing_data_reduction 'Bruker SHELXTL'
_computing_molecular_graphics 'Bruker SHELXTL'
_computing_publication_material 'Bruker SHELXTL'
_computing_structure_refinement 'SHELXL-97 (Sheldrick, 1997)'
_computing_structure_solution 'SHELXS-97 (Sheldrick, 1990)'
_diffrn_ambient_temperature 150(2)
_diffrn_measured_fraction_theta_full 0.999
_diffrn_measured_fraction_theta_max 0.999
_diffrn_measurement_device_type 'CCD area detector'
_diffrn_measurement_method 'phi and omega scans'
_diffrn_radiation_monochromator graphite
_diffrn_radiation_source 'fine-focus sealed tube'
_diffrn_radiation_type MoK\a
_diffrn_radiation_wavelength 0.71073
_diffrn_reflns_av_R_equivalents 0.0666
_diffrn_reflns_av_sigmaI/netI 0.1332
_diffrn_reflns_limit_h_max 14
_diffrn_reflns_limit_h_min -14
_diffrn_reflns_limit_k_max 31
_diffrn_reflns_limit_k_min -32
_diffrn_reflns_limit_l_max 17
_diffrn_reflns_limit_l_min -17
_diffrn_reflns_number 32596
_diffrn_reflns_theta_full 26.00
_diffrn_reflns_theta_max 26.00
_diffrn_reflns_theta_min 1.51
_exptl_absorpt_coefficient_mu 1.384
_exptl_absorpt_correction_T_max 0.862
_exptl_absorpt_correction_T_min 0.652
_exptl_absorpt_correction_type empirical
_exptl_absorpt_process_details
;
absorption correction based on 10370 reflections(SADABS);Rint 0.0635 before
correction and 0.0487 after
;
_exptl_crystal_colour yellow
_exptl_crystal_density_diffrn 1.411
_exptl_crystal_density_method 'not measured'
_exptl_crystal_description plate
_exptl_crystal_F_000 1824
_exptl_crystal_size_max 0.33
_exptl_crystal_size_mid 0.19
_exptl_crystal_size_min 0.07
_refine_diff_density_max 0.641
_refine_diff_density_min -0.509
_refine_diff_density_rms 0.091
_refine_ls_abs_structure_details 'Flack H D (1983), Acta Cryst. A39, 876-881'
_refine_ls_abs_structure_Flack 0.523(12)
_refine_ls_extinction_method none
_refine_ls_goodness_of_fit_ref 0.865
_refine_ls_hydrogen_treatment constr
_refine_ls_matrix_type full
_refine_ls_number_parameters 1003
_refine_ls_number_reflns 16235
_refine_ls_number_restraints 1
_refine_ls_restrained_S_all 0.865
_refine_ls_R_factor_all 0.0920
_refine_ls_R_factor_gt 0.0548
_refine_ls_shift/su_max 0.001
_refine_ls_shift/su_mean 0.000
_refine_ls_structure_factor_coef Fsqd
_refine_ls_weighting_details 'calc w=1/[\s^2^(Fo^2^)+(0.0166P)^2^+0.0000P] where P=(Fo^2^+2Fc^2^)/3'
_refine_ls_weighting_scheme calc
_refine_ls_wR_factor_gt 0.0815
_refine_ls_wR_factor_ref 0.0909
_reflns_number_gt 10655
_reflns_number_total 16235
_reflns_threshold_expression >2sigma(I)
_cod_data_source_file b709385c.txt
_cod_data_source_block 06057a
_cod_depositor_comments
;
The following automatic conversions were performed:
'_symmetry_cell_setting' value 'Monoclinic' changed to 'monoclinic'
according to '/home/saulius/struct/CIF-dictionaries/cif_core.dic'
dictionary named 'cif_core.dic' version 2.4.1 from 2010-06-29.

Automatic conversion script
Id: cif_fix_enum 1527 2010-12-29 10:47:43Z saulius 

The following automatic conversions were performed:

'_refine_ls_hydrogen_treatment' value 'constrained' was replaced with
the value 'constr' as specified in the replacement file
'src/cod-tools/trunk/data/replacement-values/replacement_values.lst'.

Automatic conversion script
Id: cif_fix_values 5376 2017-05-30 11:51:03Z andrius 
;
_cod_original_sg_symbol_H-M P2(1)
_cod_database_code 7006149

loop_
_symmetry_equiv_pos_as_xyz
'x, y, z'
'-x, y+1/2, -z'

loop_
_atom_site_label
_atom_site_type_symbol
_atom_site_fract_x
_atom_site_fract_y
_atom_site_fract_z
_atom_site_U_iso_or_equiv
_atom_site_adp_type
_atom_site_occupancy
_atom_site_symmetry_multiplicity
_atom_site_calc_flag
_atom_site_refinement_flags
_atom_site_disorder_assembly
_atom_site_disorder_group
Zn1 Zn 0.97274(6) 0.77062(3) 0.06411(6) 0.0256(2) Uani 1 1 d . . .
Zn2 Zn 0.83625(6) 0.77123(3) 0.25128(5) 0.02506(18) Uani 1 1 d . . .
Cl1 Cl 1.00946(16) 0.80961(8) 0.22847(13) 0.0355(5) Uani 1 1 d . . .
Cl2 Cl 1.10178(15) 0.70932(7) 0.05040(12) 0.0323(4) Uani 1 1 d . . .
Cl3 Cl 0.67554(18) 0.81607(8) 0.19190(14) 0.0523(6) Uani 1 1 d . . .
O1 O 0.8492(4) 0.73446(19) 0.1206(3) 0.0244(11) Uani 1 1 d . . .
N1 N 1.0054(5) 0.8418(2) -0.0037(4) 0.0245(15) Uani 1 1 d . . .
N2 N 0.8458(4) 0.7696(2) -0.0692(3) 0.0264(12) Uani 1 1 d . . .
N3 N 0.8281(4) 0.6945(2) 0.3022(4) 0.0219(13) Uani 1 1 d . . .
N4 N 0.8619(4) 0.7825(2) 0.4107(4) 0.0242(15) Uani 1 1 d . . .
C1 C 1.0810(6) 0.8808(3) 0.0443(5) 0.0284(17) Uani 1 1 d . . .
C2 C 1.1998(6) 0.8770(3) 0.0472(5) 0.0273(17) Uani 1 1 d . . .
C3 C 1.2699(6) 0.9162(3) 0.0965(5) 0.0350(19) Uani 1 1 d . . .
H3 H 1.3505 0.9136 0.1008 0.042 Uiso 1 1 calc R . .
C4 C 1.2294(7) 0.9581(3) 0.1389(5) 0.0367(19) Uani 1 1 d . . .
C5 C 1.1138(7) 0.9602(3) 0.1360(5) 0.040(2) Uani 1 1 d . . .
H5 H 1.0847 0.9885 0.1670 0.048 Uiso 1 1 calc R . .
C6 C 1.0366(7) 0.9227(3) 0.0894(5) 0.0353(19) Uani 1 1 d . . .
C7 C 0.9088(6) 0.9270(3) 0.0878(6) 0.053(2) Uani 1 1 d . . .
H7A H 0.8671 0.9346 0.0203 0.079 Uiso 1 1 calc R . .
H7B H 0.8958 0.9548 0.1323 0.079 Uiso 1 1 calc R . .
H7C H 0.8810 0.8944 0.1098 0.079 Uiso 1 1 calc R . .
C8 C 1.2486(6) 0.8332(3) -0.0024(5) 0.0340(19) Uani 1 1 d . . .
H8A H 1.2191 0.8004 0.0175 0.051 Uiso 1 1 calc R . .
H8B H 1.3326 0.8336 0.0175 0.051 Uiso 1 1 calc R . .
H8C H 1.2257 0.8370 -0.0745 0.051 Uiso 1 1 calc R . .
C9 C 0.9462(6) 0.8470(3) -0.0923(5) 0.0278(18) Uani 1 1 d . . .
C10 C 0.9583(6) 0.8941(3) -0.1557(5) 0.034(2) Uani 1 1 d . . .
H10A H 1.0217 0.9157 -0.1210 0.052 Uiso 1 1 calc R . .
H10B H 0.8867 0.9140 -0.1675 0.052 Uiso 1 1 calc R . .
H10C H 0.9743 0.8828 -0.2192 0.052 Uiso 1 1 calc R . .
C11 C 0.8609(5) 0.8076(3) -0.1331(5) 0.0273(16) Uani 1 1 d . . .
C12 C 0.7949(6) 0.8114(3) -0.2278(5) 0.0325(18) Uani 1 1 d . . .
H12 H 0.8081 0.8378 -0.2719 0.039 Uiso 1 1 calc R . .
C13 C 0.7078(5) 0.7748(3) -0.2563(5) 0.0367(18) Uani 1 1 d . . .
H13 H 0.6610 0.7758 -0.3211 0.044 Uiso 1 1 calc R . .
C14 C 0.6896(6) 0.7372(3) -0.1903(5) 0.0330(18) Uani 1 1 d . . .
H14 H 0.6280 0.7135 -0.2084 0.040 Uiso 1 1 calc R . .
C15 C 0.7628(5) 0.7343(3) -0.0965(5) 0.0251(15) Uani 1 1 d . . .
C16 C 0.7464(6) 0.6921(3) -0.0253(5) 0.0270(19) Uani 1 1 d . . .
C17 C 0.6789(6) 0.6495(3) -0.0654(5) 0.038(2) Uani 1 1 d . . .
H17 H 0.6524 0.6471 -0.1351 0.046 Uiso 1 1 calc R . .
C18 C 0.6504(6) 0.6110(3) -0.0050(5) 0.040(2) Uani 1 1 d . . .
H18 H 0.6023 0.5832 -0.0331 0.047 Uiso 1 1 calc R . .
C19 C 0.6926(6) 0.6132(3) 0.0972(5) 0.0335(18) Uani 1 1 d . . .
H19 H 0.6736 0.5868 0.1387 0.040 Uiso 1 1 calc R . .
C20 C 0.7633(6) 0.6546(3) 0.1390(5) 0.0239(16) Uani 1 1 d . . .
C21 C 0.7877(5) 0.6957(3) 0.0786(5) 0.0259(16) Uani 1 1 d . . .
C22 C 0.8121(6) 0.6515(3) 0.2465(5) 0.0238(17) Uani 1 1 d . . .
C23 C 0.8371(6) 0.6032(3) 0.2920(5) 0.0338(19) Uani 1 1 d . . .
H23 H 0.8269 0.5729 0.2525 0.041 Uiso 1 1 calc R . .
C24 C 0.8758(6) 0.5992(3) 0.3917(6) 0.039(2) Uani 1 1 d . . .
H24 H 0.8944 0.5665 0.4216 0.047 Uiso 1 1 calc R . .
C25 C 0.8878(6) 0.6437(3) 0.4490(5) 0.0317(18) Uani 1 1 d . . .
H25 H 0.9130 0.6418 0.5189 0.038 Uiso 1 1 calc R . .
C26 C 0.8620(6) 0.6909(3) 0.4020(5) 0.0273(17) Uani 1 1 d . . .
C27 C 0.8687(5) 0.7399(3) 0.4587(4) 0.0230(17) Uani 1 1 d . . .
C28 C 0.8803(6) 0.7356(3) 0.5703(4) 0.0344(18) Uani 1 1 d . . .
H28A H 0.9533 0.7188 0.5995 0.052 Uiso 1 1 calc R . .
H28B H 0.8165 0.7151 0.5845 0.052 Uiso 1 1 calc R . .
H28C H 0.8787 0.7701 0.5987 0.052 Uiso 1 1 calc R . .
C29 C 0.8652(6) 0.8306(3) 0.4606(5) 0.0216(16) Uani 1 1 d . . .
C30 C 0.9697(6) 0.8555(3) 0.4972(5) 0.0288(17) Uani 1 1 d . . .
C31 C 0.9673(7) 0.9027(3) 0.5449(5) 0.041(2) Uani 1 1 d . . .
H31 H 1.0382 0.9197 0.5703 0.049 Uiso 1 1 calc R . .
C32 C 0.8671(8) 0.9259(3) 0.5570(5) 0.043(2) Uani 1 1 d . . .
C33 C 0.7667(7) 0.8999(3) 0.5235(5) 0.044(2) Uani 1 1 d . . .
H33 H 0.6968 0.9149 0.5329 0.052 Uiso 1 1 calc R . .
C34 C 0.7627(6) 0.8524(3) 0.4761(5) 0.0308(18) Uani 1 1 d . . .
C35 C 0.6492(6) 0.8248(3) 0.4427(6) 0.045(2) Uani 1 1 d . . .
H35A H 0.6402 0.7988 0.4921 0.068 Uiso 1 1 calc R . .
H35B H 0.6476 0.8079 0.3789 0.068 Uiso 1 1 calc R . .
H35C H 0.5861 0.8498 0.4354 0.068 Uiso 1 1 calc R . .
C36 C 1.0830(5) 0.8315(3) 0.4892(5) 0.039(2) Uani 1 1 d . . .
H36A H 1.0831 0.7950 0.5073 0.058 Uiso 1 1 calc R . .
H36B H 1.1458 0.8493 0.5341 0.058 Uiso 1 1 calc R . .
H36C H 1.0937 0.8347 0.4209 0.058 Uiso 1 1 calc R . .
C37 C 1.3089(8) 1.0000(4) 0.1881(6) 0.059(3) Uani 1 1 d . . .
H37A H 1.3368 0.9915 0.2582 0.089 Uiso 1 1 calc R . .
H37B H 1.2673 1.0329 0.1826 0.089 Uiso 1 1 calc R . .
H37C H 1.3743 1.0030 0.1555 0.089 Uiso 1 1 calc R . .
C38 C 0.8740(9) 0.9776(3) 0.6098(6) 0.068(3) Uani 1 1 d . . .
H38A H 0.9468 0.9798 0.6586 0.102 Uiso 1 1 calc R . .
H38B H 0.8097 0.9808 0.6437 0.102 Uiso 1 1 calc R . .
H38C H 0.8701 1.0054 0.5613 0.102 Uiso 1 1 calc R . .
Zn1A Zn 0.76846(6) 0.22923(3) 0.26677(5) 0.02434(18) Uani 1 1 d . . .
Zn2A Zn 0.63027(6) 0.22965(3) 0.45269(5) 0.02501(18) Uani 1 1 d . . .
Cl1A Cl 0.80715(16) 0.19345(7) 0.43302(12) 0.0354(5) Uani 1 1 d . . .
Cl2A Cl 0.89623(15) 0.29044(7) 0.25157(12) 0.0335(4) Uani 1 1 d . . .
Cl3A Cl 0.47491(17) 0.18047(8) 0.39800(13) 0.0462(5) Uani 1 1 d . . .
O1A O 0.6399(3) 0.26436(17) 0.3208(3) 0.0217(10) Uani 1 1 d . . .
N1A N 0.8034(5) 0.1583(2) 0.2031(4) 0.0283(15) Uani 1 1 d . . .
N2A N 0.6441(4) 0.2277(2) 0.1322(4) 0.0266(12) Uani 1 1 d . . .
N3A N 0.6200(4) 0.3068(2) 0.5000(4) 0.0230(13) Uani 1 1 d . . .
N4A N 0.6577(4) 0.2209(2) 0.6122(4) 0.0185(13) Uani 1 1 d . . .
C1A C 0.8807(6) 0.1184(3) 0.2538(5) 0.0306(18) Uani 1 1 d . . .
C2A C 0.9957(7) 0.1207(3) 0.2541(5) 0.0320(19) Uani 1 1 d . . .
C3A C 1.0672(7) 0.0813(3) 0.3014(5) 0.037(2) Uani 1 1 d . . .
H3A H 1.1472 0.0822 0.3020 0.045 Uiso 1 1 calc R . .
C4A C 1.0222(8) 0.0412(3) 0.3473(6) 0.047(2) Uani 1 1 d . . .
C5A C 0.9055(7) 0.0411(3) 0.3478(5) 0.046(2) Uani 1 1 d . . .
H5A H 0.8752 0.0142 0.3814 0.055 Uiso 1 1 calc R . .
C6A C 0.8330(7) 0.0786(3) 0.3011(5) 0.040(2) Uani 1 1 d . . .
C7A C 0.7062(7) 0.0773(3) 0.3004(7) 0.065(3) Uani 1 1 d . . .
H7A1 H 0.6895 0.0481 0.3403 0.098 Uiso 1 1 calc R . .
H7A2 H 0.6628 0.0734 0.2322 0.098 Uiso 1 1 calc R . .
H7A3 H 0.6837 0.1094 0.3284 0.098 Uiso 1 1 calc R . .
C8A C 1.0457(6) 0.1646(3) 0.2028(5) 0.0325(19) Uani 1 1 d . . .
H8A1 H 1.0176 0.1619 0.1309 0.049 Uiso 1 1 calc R . .
H8A2 H 1.1298 0.1624 0.2184 0.049 Uiso 1 1 calc R . .
H8A3 H 1.0216 0.1977 0.2261 0.049 Uiso 1 1 calc R . .
C9A C 0.7468(6) 0.1499(3) 0.1149(5) 0.0284(18) Uani 1 1 d . . .
C10A C 0.7561(6) 0.1025(3) 0.0530(5) 0.038(2) Uani 1 1 d . . .
H10D H 0.8139 0.0791 0.0903 0.057 Uiso 1 1 calc R . .
H10E H 0.7789 0.1128 -0.0085 0.057 Uiso 1 1 calc R . .
H10F H 0.6815 0.0850 0.0370 0.057 Uiso 1 1 calc R . .
C11A C 0.6603(6) 0.1886(3) 0.0713(5) 0.0252(16) Uani 1 1 d . . .
C12A C 0.5933(6) 0.1845(3) -0.0244(5) 0.0308(18) Uani 1 1 d . . .
H12A H 0.6069 0.1579 -0.0677 0.037 Uiso 1 1 calc R . .
C13A C 0.5068(6) 0.2201(3) -0.0548(5) 0.0351(19) Uani 1 1 d . . .
H13A H 0.4602 0.2183 -0.1196 0.042 Uiso 1 1 calc R . .
C14A C 0.4889(6) 0.2577(3) 0.0086(5) 0.0263(18) Uani 1 1 d . . .
H14A H 0.4278 0.2814 -0.0116 0.032 Uiso 1 1 calc R . .
C15A C 0.5595(5) 0.2621(3) 0.1041(5) 0.0255(17) Uani 1 1 d . . .
C16A C 0.5424(6) 0.3052(3) 0.1700(5) 0.0191(17) Uani 1 1 d . . .
C17A C 0.4779(6) 0.3479(3) 0.1295(5) 0.0289(18) Uani 1 1 d . . .
H17A H 0.4529 0.3500 0.0596 0.035 Uiso 1 1 calc R . .
C18A C 0.4489(6) 0.3874(3) 0.1869(5) 0.0341(18) Uani 1 1 d . . .
H18A H 0.4024 0.4152 0.1568 0.041 Uiso 1 1 calc R . .
C19A C 0.4872(5) 0.3860(3) 0.2864(5) 0.0330(18) Uani 1 1 d . . .
H19A H 0.4673 0.4133 0.3257 0.040 Uiso 1 1 calc R . .
C20A C 0.5549(6) 0.3457(3) 0.3325(5) 0.0248(16) Uani 1 1 d . . .
C21A C 0.5810(5) 0.3035(3) 0.2757(5) 0.0217(16) Uani 1 1 d . . .
C22A C 0.6008(5) 0.3493(3) 0.4413(5) 0.0201(15) Uani 1 1 d . . .
C23A C 0.6250(5) 0.3978(3) 0.4849(5) 0.0284(17) Uani 1 1 d . . .
H23A H 0.6158 0.4277 0.4442 0.034 Uiso 1 1 calc R . .
C24A C 0.6619(6) 0.4030(3) 0.5858(5) 0.0331(19) Uani 1 1 d . . .
H24A H 0.6772 0.4362 0.6144 0.040 Uiso 1 1 calc R . .
C25A C 0.6764(6) 0.3602(3) 0.6445(5) 0.0278(17) Uani 1 1 d . . .
H25A H 0.7011 0.3629 0.7144 0.033 Uiso 1 1 calc R . .
C26A C 0.6539(5) 0.3122(3) 0.5988(5) 0.0238(16) Uani 1 1 d . . .
C27A C 0.6617(5) 0.2637(3) 0.6581(5) 0.0230(16) Uani 1 1 d . . .
C28A C 0.6754(5) 0.2689(3) 0.7688(4) 0.0350(18) Uani 1 1 d . . .
H28D H 0.6800 0.2346 0.7989 0.053 Uiso 1 1 calc R . .
H28E H 0.6092 0.2874 0.7835 0.053 Uiso 1 1 calc R . .
H28F H 0.7460 0.2881 0.7958 0.053 Uiso 1 1 calc R . .
C29A C 0.6592(6) 0.1734(3) 0.6651(5) 0.0215(17) Uani 1 1 d . . .
C30A C 0.7630(6) 0.1476(3) 0.6981(4) 0.0236(17) Uani 1 1 d . . .
C31A C 0.7619(6) 0.1001(3) 0.7450(5) 0.0368(19) Uani 1 1 d . . .
H31A H 0.8321 0.0820 0.7662 0.044 Uiso 1 1 calc R . .
C32A C 0.6597(7) 0.0785(3) 0.7618(5) 0.042(2) Uani 1 1 d . . .
C33A C 0.5596(6) 0.1062(3) 0.7312(5) 0.040(2) Uani 1 1 d . . .
H33A H 0.4901 0.0926 0.7442 0.049 Uiso 1 1 calc R . .
C34A C 0.5555(6) 0.1534(3) 0.6821(5) 0.0294(17) Uani 1 1 d . . .
C35A C 0.4444(5) 0.1825(3) 0.6530(5) 0.0354(19) Uani 1 1 d . . .
H35D H 0.4489 0.2143 0.6918 0.053 Uiso 1 1 calc R . .
H35E H 0.3811 0.1612 0.6659 0.053 Uiso 1 1 calc R . .
H35F H 0.4306 0.1910 0.5823 0.053 Uiso 1 1 calc R . .
C36A C 0.8757(5) 0.1703(3) 0.6882(5) 0.0361(19) Uani 1 1 d . . .
H36D H 0.9059 0.1919 0.7461 0.054 Uiso 1 1 calc R . .
H36E H 0.8647 0.1914 0.6280 0.054 Uiso 1 1 calc R . .
H36F H 0.9304 0.1426 0.6841 0.054 Uiso 1 1 calc R . .
C37A C 1.0982(8) -0.0025(3) 0.3968(6) 0.063(3) Uani 1 1 d . . .
H37D H 1.1752 0.0109 0.4250 0.095 Uiso 1 1 calc R . .
H37E H 1.1036 -0.0291 0.3476 0.095 Uiso 1 1 calc R . .
H37F H 1.0649 -0.0174 0.4497 0.095 Uiso 1 1 calc R . .
C38A C 0.6581(9) 0.0258(3) 0.8067(7) 0.075(3) Uani 1 1 d . . .
H38D H 0.5950 0.0237 0.8422 0.112 Uiso 1 1 calc R . .
H38E H 0.7313 0.0196 0.8530 0.112 Uiso 1 1 calc R . .
H38F H 0.6469 -0.0002 0.7541 0.112 Uiso 1 1 calc R . .
N5 N 0.3011(9) 0.9937(4) 0.6765(7) 0.109(4) Uani 1 1 d . . .
C39 C 0.2846(10) 0.9653(4) 0.7322(8) 0.078(4) Uani 1 1 d . . .
C40 C 0.2594(9) 0.9278(4) 0.8036(8) 0.118(5) Uani 1 1 d . . .
H40A H 0.1907 0.9386 0.8269 0.177 Uiso 1 1 calc R . .
H40B H 0.3248 0.9257 0.8601 0.177 Uiso 1 1 calc R . .
H40C H 0.2459 0.8940 0.7719 0.177 Uiso 1 1 calc R . .
N6 N 0.583(3) 0.9858(18) 0.065(3) 0.115(13) Uani 0.50 1 d P A 1
N6A N 0.528(4) 0.9862(18) 0.030(4) 0.22(3) Uani 0.50 1 d P A 2
C41 C 0.6058(17) 0.9667(9) 0.1293(16) 0.136(10) Uani 1 1 d . . .
C42 C 0.6444(15) 0.9476(6) 0.2248(14) 0.193(10) Uani 1 1 d . A .
H42A H 0.6328 0.9736 0.2732 0.289 Uiso 1 1 calc R . .
H42B H 0.7264 0.9393 0.2348 0.289 Uiso 1 1 calc R . .
H42C H 0.6012 0.9164 0.2335 0.289 Uiso 1 1 calc R . .
N7 N 0.0620(7) 0.0149(3) 0.8549(6) 0.068(2) Uani 1 1 d . . .
C43 C 0.0531(7) 0.0431(3) 0.9144(7) 0.047(2) Uani 1 1 d . . .
C44 C 0.0437(7) 0.0802(3) 0.9901(6) 0.053(2) Uani 1 1 d . . .
H44A H 0.0025 0.1108 0.9593 0.079 Uiso 1 1 calc R . .
H44B H 0.1208 0.0902 1.0257 0.079 Uiso 1 1 calc R . .
H44C H 0.0013 0.0649 1.0367 0.079 Uiso 1 1 calc R . .
N8 N 0.4505(12) 0.4964(6) 0.5432(17) 0.249(11) Uani 1 1 d . . .
C45 C 0.5004(14) 0.5254(7) 0.5273(16) 0.160(10) Uani 1 1 d . . .
C46 C 0.5878(13) 0.5604(5) 0.5074(8) 0.143(6) Uani 1 1 d . . .
H46A H 0.6476 0.5647 0.5675 0.214 Uiso 1 1 calc R . .
H46B H 0.5528 0.5939 0.4868 0.214 Uiso 1 1 calc R . .
H46C H 0.6220 0.5462 0.4544 0.214 Uiso 1 1 calc R . .

loop_
_atom_site_aniso_label
_atom_site_aniso_U_11
_atom_site_aniso_U_22
_atom_site_aniso_U_33
_atom_site_aniso_U_23
_atom_site_aniso_U_13
_atom_site_aniso_U_12
Zn1 0.0285(5) 0.0308(5) 0.0185(4) 0.0006(4) 0.0070(3) -0.0017(5)
Zn2 0.0313(4) 0.0274(4) 0.0175(4) -0.0023(4) 0.0073(3) -0.0022(4)
Cl1 0.0462(12) 0.0434(12) 0.0212(10) -0.0090(9) 0.0167(9) -0.0197(10)
Cl2 0.0349(11) 0.0354(11) 0.0261(10) -0.0029(8) 0.0056(8) 0.0046(8)
Cl3 0.0568(14) 0.0570(14) 0.0336(12) -0.0097(10) -0.0121(10) 0.0205(11)
O1 0.039(3) 0.022(3) 0.014(2) -0.015(2) 0.008(2) -0.007(2)
N1 0.029(4) 0.022(3) 0.026(4) 0.003(3) 0.014(3) 0.009(3)
N2 0.029(3) 0.028(3) 0.022(3) 0.004(3) 0.006(2) 0.008(3)
N3 0.020(3) 0.028(3) 0.022(3) 0.000(3) 0.013(3) 0.004(3)
N4 0.013(3) 0.043(4) 0.020(3) -0.004(3) 0.013(2) -0.007(3)
C1 0.040(5) 0.023(4) 0.024(4) -0.002(3) 0.010(3) 0.002(3)
C2 0.038(5) 0.029(4) 0.016(4) -0.004(3) 0.008(3) -0.002(3)
C3 0.027(4) 0.052(5) 0.029(4) 0.004(4) 0.013(3) -0.011(4)
C4 0.058(6) 0.026(4) 0.027(4) -0.001(4) 0.010(4) -0.012(4)
C5 0.075(6) 0.013(4) 0.036(5) -0.007(3) 0.020(4) 0.006(4)
C6 0.049(5) 0.025(4) 0.038(5) 0.000(4) 0.023(4) -0.003(4)
C7 0.055(6) 0.049(6) 0.055(6) -0.019(4) 0.013(4) 0.003(5)
C8 0.040(5) 0.035(5) 0.027(4) -0.003(3) 0.005(4) 0.013(4)
C9 0.027(4) 0.050(5) 0.009(4) 0.002(4) 0.011(3) 0.009(4)
C10 0.051(5) 0.029(5) 0.027(5) 0.006(4) 0.016(4) 0.012(4)
C11 0.024(4) 0.036(4) 0.022(4) -0.006(3) 0.005(3) 0.007(3)
C12 0.034(4) 0.038(5) 0.029(4) 0.010(4) 0.014(3) 0.011(4)
C13 0.029(4) 0.063(5) 0.018(4) -0.006(4) 0.005(3) 0.012(4)
C14 0.027(4) 0.048(5) 0.026(4) -0.005(4) 0.011(3) 0.001(4)
C15 0.023(4) 0.028(4) 0.026(4) -0.012(4) 0.008(3) 0.002(3)
C16 0.032(5) 0.029(5) 0.021(4) -0.003(4) 0.008(3) 0.003(4)
C17 0.033(5) 0.055(5) 0.027(4) -0.010(4) 0.006(4) -0.001(4)
C18 0.037(5) 0.035(5) 0.045(5) -0.015(4) 0.003(4) -0.014(4)
C19 0.035(5) 0.025(4) 0.046(5) -0.008(4) 0.020(4) -0.009(3)
C20 0.025(4) 0.022(4) 0.026(4) 0.001(3) 0.010(3) 0.002(3)
C21 0.019(4) 0.037(5) 0.024(4) -0.002(3) 0.009(3) 0.004(3)
C22 0.018(4) 0.027(4) 0.031(5) -0.002(4) 0.017(3) -0.005(3)
C23 0.023(4) 0.042(5) 0.037(5) 0.002(4) 0.011(4) -0.008(4)
C24 0.044(5) 0.032(5) 0.045(5) 0.012(4) 0.017(4) 0.001(4)
C25 0.029(4) 0.043(5) 0.021(4) 0.008(4) 0.001(3) -0.002(4)
C26 0.019(4) 0.045(5) 0.018(4) 0.004(3) 0.005(3) -0.006(3)
C27 0.011(3) 0.045(5) 0.013(3) -0.002(3) 0.004(3) -0.005(3)
C28 0.043(4) 0.040(5) 0.020(4) 0.003(4) 0.006(3) -0.007(4)
C29 0.022(4) 0.026(4) 0.017(4) -0.004(3) 0.007(3) -0.002(3)
C30 0.026(4) 0.031(4) 0.029(4) 0.002(4) 0.006(3) -0.007(3)
C31 0.057(6) 0.045(5) 0.017(4) 0.003(4) 0.003(4) -0.027(4)
C32 0.060(6) 0.042(5) 0.027(5) -0.008(4) 0.012(4) -0.015(5)
C33 0.064(6) 0.044(5) 0.027(4) -0.001(4) 0.021(4) 0.009(4)
C34 0.030(4) 0.041(5) 0.024(4) -0.007(4) 0.012(3) 0.005(4)
C35 0.028(5) 0.064(6) 0.049(5) -0.012(4) 0.020(4) 0.000(4)
C36 0.027(4) 0.062(6) 0.025(4) 0.001(4) 0.002(3) -0.014(4)
C37 0.085(7) 0.054(6) 0.040(5) -0.012(5) 0.015(5) -0.020(6)
C38 0.126(9) 0.032(6) 0.052(6) -0.014(5) 0.030(6) 0.009(6)
Zn1A 0.0276(4) 0.0267(4) 0.0203(4) 0.0009(4) 0.0086(3) 0.0032(4)
Zn2A 0.0302(5) 0.0270(4) 0.0192(4) 0.0014(4) 0.0084(3) 0.0008(4)
Cl1A 0.0437(11) 0.0430(12) 0.0227(10) 0.0089(8) 0.0140(8) 0.0177(9)
Cl2A 0.0356(11) 0.0369(11) 0.0273(10) 0.0035(8) 0.0051(8) -0.0067(8)
Cl3A 0.0500(13) 0.0529(13) 0.0303(11) 0.0053(9) -0.0038(9) -0.0189(10)
O1A 0.026(2) 0.021(3) 0.017(2) 0.008(2) 0.0010(19) 0.003(2)
N1A 0.028(4) 0.031(4) 0.027(4) 0.003(3) 0.007(3) -0.001(3)
N2A 0.021(3) 0.036(3) 0.022(3) 0.007(3) 0.004(2) 0.003(3)
N3A 0.014(3) 0.033(4) 0.024(3) 0.004(3) 0.006(2) -0.001(3)
N4A 0.024(3) 0.016(4) 0.015(3) 0.005(3) 0.005(2) 0.004(3)
C1A 0.042(5) 0.034(5) 0.017(4) -0.006(3) 0.009(3) -0.001(4)
C2A 0.053(5) 0.032(5) 0.012(4) -0.006(3) 0.010(3) 0.006(4)
C3A 0.054(5) 0.034(5) 0.023(4) -0.001(4) 0.004(4) 0.016(4)
C4A 0.080(7) 0.036(5) 0.029(5) 0.006(4) 0.022(5) 0.021(5)
C5A 0.072(6) 0.030(5) 0.043(5) 0.008(4) 0.028(5) 0.009(4)
C6A 0.058(6) 0.032(5) 0.035(5) 0.006(4) 0.021(4) 0.003(4)
C7A 0.064(7) 0.047(6) 0.095(8) 0.011(5) 0.040(6) -0.008(5)
C8A 0.026(4) 0.045(5) 0.025(4) -0.006(4) 0.002(3) 0.015(4)
C9A 0.025(4) 0.030(4) 0.036(5) 0.013(4) 0.020(3) -0.001(3)
C10A 0.048(5) 0.033(5) 0.034(5) -0.007(4) 0.013(4) -0.001(4)
C11A 0.036(4) 0.027(4) 0.015(4) -0.005(3) 0.012(3) -0.010(3)
C12A 0.029(4) 0.047(5) 0.018(4) -0.006(3) 0.009(3) -0.012(4)
C13A 0.031(4) 0.056(6) 0.015(4) -0.004(4) -0.001(3) -0.009(4)
C14A 0.026(4) 0.030(5) 0.022(4) 0.011(3) 0.002(3) 0.001(3)
C15A 0.022(4) 0.031(5) 0.023(4) 0.004(3) 0.003(3) -0.010(3)
C16A 0.021(4) 0.021(4) 0.017(4) 0.006(3) 0.008(3) 0.004(3)
C17A 0.033(5) 0.033(5) 0.018(4) 0.004(3) -0.001(3) -0.008(4)
C18A 0.034(4) 0.033(4) 0.033(4) 0.015(4) 0.002(3) 0.018(4)
C19A 0.031(4) 0.037(5) 0.032(4) -0.003(4) 0.011(3) 0.002(4)
C20A 0.018(4) 0.032(4) 0.027(4) 0.011(3) 0.012(3) 0.001(3)
C21A 0.014(3) 0.030(4) 0.026(4) 0.004(3) 0.016(3) -0.002(3)
C22A 0.016(4) 0.025(4) 0.022(4) 0.003(3) 0.010(3) 0.000(3)
C23A 0.035(4) 0.023(4) 0.031(4) 0.004(3) 0.017(3) 0.003(3)
C24A 0.037(4) 0.023(4) 0.040(5) -0.016(4) 0.009(4) -0.003(3)
C25A 0.028(4) 0.035(4) 0.023(4) -0.005(3) 0.012(3) -0.005(3)
C26A 0.017(4) 0.030(4) 0.026(4) -0.005(3) 0.009(3) 0.001(3)
C27A 0.017(3) 0.022(4) 0.032(4) 0.001(4) 0.010(3) 0.004(3)
C28A 0.038(4) 0.044(5) 0.024(4) 0.005(4) 0.010(3) 0.008(4)
C29A 0.022(4) 0.023(4) 0.018(4) 0.006(3) 0.002(3) 0.005(3)
C30A 0.024(4) 0.034(4) 0.011(4) 0.001(3) 0.000(3) 0.002(3)
C31A 0.049(5) 0.032(5) 0.025(4) 0.005(4) -0.001(4) 0.010(4)
C32A 0.065(6) 0.035(5) 0.027(4) 0.001(4) 0.009(4) -0.001(4)
C33A 0.032(5) 0.049(5) 0.045(5) 0.007(4) 0.018(4) -0.012(4)
C34A 0.040(5) 0.033(4) 0.017(4) 0.000(3) 0.009(3) -0.004(4)
C35A 0.029(4) 0.048(5) 0.032(4) 0.005(4) 0.012(3) -0.005(4)
C36A 0.025(4) 0.059(5) 0.025(4) 0.004(4) 0.005(3) 0.015(4)
C37A 0.090(7) 0.036(6) 0.061(6) 0.017(5) 0.010(5) 0.026(5)
C38A 0.121(9) 0.047(6) 0.056(6) 0.007(5) 0.017(6) 0.007(6)
N5 0.168(10) 0.083(7) 0.107(8) 0.047(6) 0.097(7) 0.065(7)
C39 0.098(8) 0.071(8) 0.083(8) 0.015(6) 0.062(7) 0.040(7)
C40 0.098(9) 0.128(10) 0.156(12) 0.081(9) 0.091(8) 0.062(8)
N6 0.09(2) 0.17(3) 0.10(3) 0.01(2) 0.05(2) -0.013(19)
N6A 0.31(7) 0.12(3) 0.31(7) -0.16(4) 0.20(5) -0.09(4)
C41 0.097(17) 0.15(2) 0.18(3) -0.06(2) 0.07(2) -0.046(16)
C42 0.155(16) 0.102(14) 0.33(3) -0.105(19) 0.06(2) 0.000(12)
N7 0.106(6) 0.034(5) 0.068(6) 0.002(4) 0.027(5) -0.016(4)
C43 0.061(6) 0.025(5) 0.060(6) 0.004(4) 0.021(5) -0.004(4)
C44 0.045(5) 0.054(6) 0.065(6) 0.010(5) 0.025(4) 0.009(4)
N8 0.096(11) 0.143(14) 0.52(3) -0.178(17) 0.086(14) -0.019(9)
C45 0.081(12) 0.136(18) 0.23(2) -0.134(16) -0.031(12) -0.016(9)
C46 0.229(18) 0.113(12) 0.064(8) -0.025(8) -0.020(10) 0.066(11)

loop_
_atom_type_symbol
_atom_type_description
_atom_type_scat_dispersion_real
_atom_type_scat_dispersion_imag
_atom_type_scat_source
C C 0.0033 0.0016 'International Tables Vol C Tables 4.2.6.8 and 6.1.1.4'
H H 0.0000 0.0000 'International Tables Vol C Tables 4.2.6.8 and 6.1.1.4'
N N 0.0061 0.0033 'International Tables Vol C Tables 4.2.6.8 and 6.1.1.4'
O O 0.0106 0.0060 'International Tables Vol C Tables 4.2.6.8 and 6.1.1.4'
Cl Cl 0.1484 0.1585 'International Tables Vol C Tables 4.2.6.8 and 6.1.1.4'
Zn Zn 0.2839 1.4301 'International Tables Vol C Tables 4.2.6.8 and 6.1.1.4'

loop_
_geom_angle_atom_site_label_1
_geom_angle_atom_site_label_2
_geom_angle_atom_site_label_3
_geom_angle
_geom_angle_site_symmetry_1
_geom_angle_site_symmetry_3
_geom_angle_publ_flag
O1 Zn1 N2 83.51(19) . . ?
O1 Zn1 N1 141.0(2) . . ?
N2 Zn1 N1 78.1(2) . . ?
O1 Zn1 Cl2 105.48(15) . . ?
N2 Zn1 Cl2 107.01(16) . . ?
N1 Zn1 Cl2 112.63(16) . . ?
O1 Zn1 Cl1 80.65(13) . . ?
N2 Zn1 Cl1 140.20(15) . . ?
N1 Zn1 Cl1 91.99(18) . . ?
Cl2 Zn1 Cl1 112.34(8) . . ?
O1 Zn2 N3 82.7(2) . . ?
O1 Zn2 N4 157.0(2) . . ?
N3 Zn2 N4 78.3(2) . . ?
O1 Zn2 Cl3 97.71(14) . . ?
N3 Zn2 Cl3 120.92(16) . . ?
N4 Zn2 Cl3 103.18(16) . . ?
O1 Zn2 Cl1 81.52(13) . . ?
N3 Zn2 Cl1 122.74(15) . . ?
N4 Zn2 Cl1 97.86(14) . . ?
Cl3 Zn2 Cl1 115.59(11) . . ?
Zn2 Cl1 Zn1 87.60(7) . . ?
C21 O1 Zn1 124.7(4) . . ?
C21 O1 Zn2 127.1(4) . . ?
Zn1 O1 Zn2 108.2(2) . . ?
C9 N1 C1 122.4(6) . . ?
C9 N1 Zn1 113.1(5) . . ?
C1 N1 Zn1 124.4(4) . . ?
C15 N2 C11 120.1(5) . . ?
C15 N2 Zn1 126.9(4) . . ?
C11 N2 Zn1 112.8(4) . . ?
C22 N3 C26 120.0(6) . . ?
C22 N3 Zn2 126.8(5) . . ?
C26 N3 Zn2 112.2(5) . . ?
C27 N4 C29 120.9(6) . . ?
C27 N4 Zn2 112.8(4) . . ?
C29 N4 Zn2 126.2(4) . . ?
C2 C1 C6 120.5(7) . . ?
C2 C1 N1 119.8(6) . . ?
C6 C1 N1 119.7(6) . . ?
C3 C2 C1 117.2(6) . . ?
C3 C2 C8 121.5(6) . . ?
C1 C2 C8 121.3(6) . . ?
C4 C3 C2 123.9(7) . . ?
C4 C3 H3 118.0 . . ?
C2 C3 H3 118.0 . . ?
C5 C4 C3 117.4(7) . . ?
C5 C4 C37 121.1(7) . . ?
C3 C4 C37 121.5(8) . . ?
C4 C5 C6 123.0(7) . . ?
C4 C5 H5 118.5 . . ?
C6 C5 H5 118.5 . . ?
C5 C6 C1 118.0(7) . . ?
C5 C6 C7 120.9(7) . . ?
C1 C6 C7 121.1(7) . . ?
C6 C7 H7A 109.5 . . ?
C6 C7 H7B 109.5 . . ?
H7A C7 H7B 109.5 . . ?
C6 C7 H7C 109.5 . . ?
H7A C7 H7C 109.5 . . ?
H7B C7 H7C 109.5 . . ?
C2 C8 H8A 109.5 . . ?
C2 C8 H8B 109.5 . . ?
H8A C8 H8B 109.5 . . ?
C2 C8 H8C 109.5 . . ?
H8A C8 H8C 109.5 . . ?
H8B C8 H8C 109.5 . . ?
N1 C9 C11 119.3(7) . . ?
N1 C9 C10 122.1(7) . . ?
C11 C9 C10 118.6(6) . . ?
C9 C10 H10A 109.5 . . ?
C9 C10 H10B 109.5 . . ?
H10A C10 H10B 109.5 . . ?
C9 C10 H10C 109.5 . . ?
H10A C10 H10C 109.5 . . ?
H10B C10 H10C 109.5 . . ?
N2 C11 C12 122.7(7) . . ?
N2 C11 C9 115.5(6) . . ?
C12 C11 C9 121.6(7) . . ?
C11 C12 C13 117.2(7) . . ?
C11 C12 H12 121.4 . . ?
C13 C12 H12 121.4 . . ?
C14 C13 C12 120.2(6) . . ?
C14 C13 H13 119.9 . . ?
C12 C13 H13 119.9 . . ?
C13 C14 C15 119.6(7) . . ?
C13 C14 H14 120.2 . . ?
C15 C14 H14 120.2 . . ?
N2 C15 C14 120.0(7) . . ?
N2 C15 C16 120.0(6) . . ?
C14 C15 C16 120.0(6) . . ?
C17 C16 C21 119.8(7) . . ?
C17 C16 C15 117.0(6) . . ?
C21 C16 C15 123.1(7) . . ?
C18 C17 C16 121.4(7) . . ?
C18 C17 H17 119.3 . . ?
C16 C17 H17 119.3 . . ?
C17 C18 C19 119.7(7) . . ?
C17 C18 H18 120.2 . . ?
C19 C18 H18 120.2 . . ?
C18 C19 C20 120.2(7) . . ?
C18 C19 H19 119.9 . . ?
C20 C19 H19 119.9 . . ?
C19 C20 C21 120.6(6) . . ?
C19 C20 C22 116.4(6) . . ?
C21 C20 C22 123.0(6) . . ?
O1 C21 C16 122.8(6) . . ?
O1 C21 C20 118.8(6) . . ?
C16 C21 C20 118.3(7) . . ?
N3 C22 C23 119.5(7) . . ?
N3 C22 C20 120.5(6) . . ?
C23 C22 C20 119.9(7) . . ?
C24 C23 C22 121.0(8) . . ?
C24 C23 H23 119.5 . . ?
C22 C23 H23 119.5 . . ?
C23 C24 C25 119.0(7) . . ?
C23 C24 H24 120.5 . . ?
C25 C24 H24 120.5 . . ?
C24 C25 C26 118.7(7) . . ?
C24 C25 H25 120.7 . . ?
C26 C25 H25 120.7 . . ?
N3 C26 C25 121.6(7) . . ?
N3 C26 C27 116.6(6) . . ?
C25 C26 C27 121.8(6) . . ?
N4 C27 C26 118.3(6) . . ?
N4 C27 C28 124.7(6) . . ?
C26 C27 C28 117.0(6) . . ?
C27 C28 H28A 109.5 . . ?
C27 C28 H28B 109.5 . . ?
H28A C28 H28B 109.5 . . ?
C27 C28 H28C 109.5 . . ?
H28A C28 H28C 109.5 . . ?
H28B C28 H28C 109.5 . . ?
C30 C29 C34 119.8(6) . . ?
C30 C29 N4 120.8(6) . . ?
C34 C29 N4 119.4(6) . . ?
C31 C30 C29 118.1(7) . . ?
C31 C30 C36 120.3(7) . . ?
C29 C30 C36 121.6(6) . . ?
C32 C31 C30 123.1(7) . . ?
C32 C31 H31 118.5 . . ?
C30 C31 H31 118.5 . . ?
C33 C32 C31 117.4(8) . . ?
C33 C32 C38 123.7(8) . . ?
C31 C32 C38 118.9(8) . . ?
C32 C33 C34 122.6(8) . . ?
C32 C33 H33 118.7 . . ?
C34 C33 H33 118.7 . . ?
C33 C34 C29 118.9(7) . . ?
C33 C34 C35 120.2(7) . . ?
C29 C34 C35 120.9(6) . . ?
C34 C35 H35A 109.5 . . ?
C34 C35 H35B 109.5 . . ?
H35A C35 H35B 109.5 . . ?
C34 C35 H35C 109.5 . . ?
H35A C35 H35C 109.5 . . ?
H35B C35 H35C 109.5 . . ?
C30 C36 H36A 109.5 . . ?
C30 C36 H36B 109.5 . . ?
H36A C36 H36B 109.5 . . ?
C30 C36 H36C 109.5 . . ?
H36A C36 H36C 109.5 . . ?
H36B C36 H36C 109.5 . . ?
C4 C37 H37A 109.5 . . ?
C4 C37 H37B 109.5 . . ?
H37A C37 H37B 109.5 . . ?
C4 C37 H37C 109.5 . . ?
H37A C37 H37C 109.5 . . ?
H37B C37 H37C 109.5 . . ?
C32 C38 H38A 109.5 . . ?
C32 C38 H38B 109.5 . . ?
H38A C38 H38B 109.5 . . ?
C32 C38 H38C 109.5 . . ?
H38A C38 H38C 109.5 . . ?
H38B C38 H38C 109.5 . . ?
O1A Zn1A N2A 83.72(19) . . ?
O1A Zn1A N1A 139.76(19) . . ?
N2A Zn1A N1A 77.3(2) . . ?
O1A Zn1A Cl2A 106.94(15) . . ?
N2A Zn1A Cl2A 107.11(16) . . ?
N1A Zn1A Cl2A 112.44(17) . . ?
O1A Zn1A Cl1A 80.46(13) . . ?
N2A Zn1A Cl1A 141.30(15) . . ?
N1A Zn1A Cl1A 92.58(17) . . ?
Cl2A Zn1A Cl1A 111.23(8) . . ?
O1A Zn2A N3A 82.90(19) . . ?
O1A Zn2A N4A 156.96(19) . . ?
N3A Zn2A N4A 78.0(2) . . ?
O1A Zn2A Cl3A 98.40(13) . . ?
N3A Zn2A Cl3A 123.06(15) . . ?
N4A Zn2A Cl3A 102.73(15) . . ?
O1A Zn2A Cl1A 81.78(13) . . ?
N3A Zn2A Cl1A 121.32(15) . . ?
N4A Zn2A Cl1A 97.26(14) . . ?
Cl3A Zn2A Cl1A 115.09(10) . . ?
Zn2A Cl1A Zn1A 87.69(7) . . ?
C21A O1A Zn1A 122.4(4) . . ?
C21A O1A Zn2A 129.4(4) . . ?
Zn1A O1A Zn2A 108.14(19) . . ?
C9A N1A C1A 119.2(6) . . ?
C9A N1A Zn1A 115.6(5) . . ?
C1A N1A Zn1A 125.1(4) . . ?
C15A N2A C11A 121.0(5) . . ?
C15A N2A Zn1A 125.8(5) . . ?
C11A N2A Zn1A 113.2(4) . . ?
C26A N3A C22A 119.8(6) . . ?
C26A N3A Zn2A 112.7(5) . . ?
C22A N3A Zn2A 126.6(4) . . ?
C27A N4A C29A 120.1(6) . . ?
C27A N4A Zn2A 113.3(5) . . ?
C29A N4A Zn2A 126.2(4) . . ?
C2A C1A C6A 122.1(7) . . ?
C2A C1A N1A 120.0(7) . . ?
C6A C1A N1A 117.9(7) . . ?
C1A C2A C3A 118.6(7) . . ?
C1A C2A C8A 121.1(7) . . ?
C3A C2A C8A 120.3(7) . . ?
C4A C3A C2A 120.5(8) . . ?
C4A C3A H3A 119.8 . . ?
C2A C3A H3A 119.8 . . ?
C3A C4A C5A 119.2(7) . . ?
C3A C4A C37A 121.1(8) . . ?
C5A C4A C37A 119.8(8) . . ?
C6A C5A C4A 121.8(8) . . ?
C6A C5A H5A 119.1 . . ?
C4A C5A H5A 119.1 . . ?
C5A C6A C1A 117.8(8) . . ?
C5A C6A C7A 121.2(7) . . ?
C1A C6A C7A 121.0(7) . . ?
C6A C7A H7A1 109.5 . . ?
C6A C7A H7A2 109.5 . . ?
H7A1 C7A H7A2 109.5 . . ?
C6A C7A H7A3 109.5 . . ?
H7A1 C7A H7A3 109.5 . . ?
H7A2 C7A H7A3 109.5 . . ?
C2A C8A H8A1 109.5 . . ?
C2A C8A H8A2 109.5 . . ?
H8A1 C8A H8A2 109.5 . . ?
C2A C8A H8A3 109.5 . . ?
H8A1 C8A H8A3 109.5 . . ?
H8A2 C8A H8A3 109.5 . . ?
N1A C9A C11A 117.2(7) . . ?
N1A C9A C10A 126.0(7) . . ?
C11A C9A C10A 116.7(6) . . ?
C9A C10A H10D 109.5 . . ?
C9A C10A H10E 109.5 . . ?
H10D C10A H10E 109.5 . . ?
C9A C10A H10F 109.5 . . ?
H10D C10A H10F 109.5 . . ?
H10E C10A H10F 109.5 . . ?
N2A C11A C12A 121.0(6) . . ?
N2A C11A C9A 115.7(6) . . ?
C12A C11A C9A 123.1(6) . . ?
C13A C12A C11A 118.6(6) . . ?
C13A C12A H12A 120.7 . . ?
C11A C12A H12A 120.7 . . ?
C14A C13A C12A 119.5(6) . . ?
C14A C13A H13A 120.2 . . ?
C12A C13A H13A 120.2 . . ?
C13A C14A C15A 121.2(7) . . ?
C13A C14A H14A 119.4 . . ?
C15A C14A H14A 119.4 . . ?
N2A C15A C14A 118.6(6) . . ?
N2A C15A C16A 121.1(6) . . ?
C14A C15A C16A 120.2(6) . . ?
C17A C16A C21A 117.6(6) . . ?
C17A C16A C15A 119.2(6) . . ?
C21A C16A C15A 123.0(6) . . ?
C18A C17A C16A 122.8(6) . . ?
C18A C17A H17A 118.6 . . ?
C16A C17A H17A 118.6 . . ?
C19A C18A C17A 119.4(7) . . ?
C19A C18A H18A 120.3 . . ?
C17A C18A H18A 120.3 . . ?
C18A C19A C20A 121.5(7) . . ?
C18A C19A H19A 119.2 . . ?
C20A C19A H19A 119.2 . . ?
C19A C20A C21A 120.1(6) . . ?
C19A C20A C22A 118.0(6) . . ?
C21A C20A C22A 121.9(6) . . ?
O1A C21A C20A 119.5(6) . . ?
O1A C21A C16A 122.0(6) . . ?
C20A C21A C16A 118.5(6) . . ?
N3A C22A C23A 118.7(6) . . ?
N3A C22A C20A 122.1(6) . . ?
C23A C22A C20A 119.2(6) . . ?
C24A C23A C22A 121.1(7) . . ?
C24A C23A H23A 119.5 . . ?
C22A C23A H23A 119.5 . . ?
C25A C24A C23A 119.7(7) . . ?
C25A C24A H24A 120.2 . . ?
C23A C24A H24A 120.2 . . ?
C24A C25A C26A 118.0(6) . . ?
C24A C25A H25A 121.0 . . ?
C26A C25A H25A 121.0 . . ?
N3A C26A C25A 122.6(7) . . ?
N3A C26A C27A 116.0(6) . . ?
C25A C26A C27A 121.3(6) . . ?
N4A C27A C26A 118.1(6) . . ?
N4A C27A C28A 124.5(7) . . ?
C26A C27A C28A 117.4(6) . . ?
C27A C28A H28D 109.5 . . ?
C27A C28A H28E 109.5 . . ?
H28D C28A H28E 109.5 . . ?
C27A C28A H28F 109.5 . . ?
H28D C28A H28F 109.5 . . ?
H28E C28A H28F 109.5 . . ?
C30A C29A C34A 121.1(7) . . ?
C30A C29A N4A 119.8(6) . . ?
C34A C29A N4A 119.1(6) . . ?
C31A C30A C29A 118.9(7) . . ?
C31A C30A C36A 119.1(6) . . ?
C29A C30A C36A 121.9(7) . . ?
C30A C31A C32A 121.6(7) . . ?
C30A C31A H31A 119.2 . . ?
C32A C31A H31A 119.2 . . ?
C33A C32A C31A 117.6(7) . . ?
C33A C32A C38A 121.1(8) . . ?
C31A C32A C38A 121.3(8) . . ?
C32A C33A C34A 123.2(7) . . ?
C32A C33A H33A 118.4 . . ?
C34A C33A H33A 118.4 . . ?
C33A C34A C29A 117.6(7) . . ?
C33A C34A C35A 120.7(7) . . ?
C29A C34A C35A 121.6(6) . . ?
C34A C35A H35D 109.5 . . ?
C34A C35A H35E 109.5 . . ?
H35D C35A H35E 109.5 . . ?
C34A C35A H35F 109.5 . . ?
H35D C35A H35F 109.5 . . ?
H35E C35A H35F 109.5 . . ?
C30A C36A H36D 109.5 . . ?
C30A C36A H36E 109.5 . . ?
H36D C36A H36E 109.5 . . ?
C30A C36A H36F 109.5 . . ?
H36D C36A H36F 109.5 . . ?
H36E C36A H36F 109.5 . . ?
C4A C37A H37D 109.5 . . ?
C4A C37A H37E 109.5 . . ?
H37D C37A H37E 109.5 . . ?
C4A C37A H37F 109.5 . . ?
H37D C37A H37F 109.5 . . ?
H37E C37A H37F 109.5 . . ?
C32A C38A H38D 109.5 . . ?
C32A C38A H38E 109.5 . . ?
H38D C38A H38E 109.5 . . ?
C32A C38A H38F 109.5 . . ?
H38D C38A H38F 109.5 . . ?
H38E C38A H38F 109.5 . . ?
N5 C39 C40 178.3(15) . . ?
C39 C40 H40A 109.5 . . ?
C39 C40 H40B 109.5 . . ?
H40A C40 H40B 109.5 . . ?
C39 C40 H40C 109.5 . . ?
H40A C40 H40C 109.5 . . ?
H40B C40 H40C 109.5 . . ?
N6 C41 C42 171(4) . . ?
N6 C41 N6A 21(4) . . ?
C42 C41 N6A 164(3) . . ?
C41 C42 H42A 109.5 . . ?
C41 C42 H42B 109.5 . . ?
H42A C42 H42B 109.5 . . ?
C41 C42 H42C 109.5 . . ?
H42A C42 H42C 109.5 . . ?
H42B C42 H42C 109.5 . . ?
N7 C43 C44 178.6(10) . . ?
C43 C44 H44A 109.5 . . ?
C43 C44 H44B 109.5 . . ?
H44A C44 H44B 109.5 . . ?
C43 C44 H44C 109.5 . . ?
H44A C44 H44C 109.5 . . ?
H44B C44 H44C 109.5 . . ?
N8 C45 C46 170(2) . . ?
C45 C46 H46A 109.5 . . ?
C45 C46 H46B 109.5 . . ?
H46A C46 H46B 109.5 . . ?
C45 C46 H46C 109.5 . . ?
H46A C46 H46C 109.5 . . ?
H46B C46 H46C 109.5 . . ?

loop_
_geom_bond_atom_site_label_1
_geom_bond_atom_site_label_2
_geom_bond_distance
_geom_bond_site_symmetry_2
_geom_bond_publ_flag
Zn1 O1 2.031(4) . ?
Zn1 N2 2.121(5) . ?
Zn1 N1 2.143(6) . ?
Zn1 Cl2 2.246(2) . ?
Zn1 Cl1 2.439(3) . ?
Zn2 O1 2.075(4) . ?
Zn2 N3 2.120(6) . ?
Zn2 N4 2.177(6) . ?
Zn2 Cl3 2.241(3) . ?
Zn2 Cl1 2.368(3) . ?
O1 C21 1.307(7) . ?
N1 C9 1.285(8) . ?
N1 C1 1.421(9) . ?
N2 C15 1.342(8) . ?
N2 C11 1.360(8) . ?
N3 C22 1.348(8) . ?
N3 C26 1.355(8) . ?
N4 C27 1.283(8) . ?
N4 C29 1.424(8) . ?
C1 C2 1.408(9) . ?
C1 C6 1.411(9) . ?
C2 C3 1.398(9) . ?
C2 C8 1.505(9) . ?
C3 C4 1.371(9) . ?
C3 H3 0.9500 . ?
C4 C5 1.368(9) . ?
C4 C37 1.507(10) . ?
C5 C6 1.399(9) . ?
C5 H5 0.9500 . ?
C6 C7 1.519(10) . ?
C7 H7A 0.9800 . ?
C7 H7B 0.9800 . ?
C7 H7C 0.9800 . ?
C8 H8A 0.9800 . ?
C8 H8B 0.9800 . ?
C8 H8C 0.9800 . ?
C9 C11 1.468(9) . ?
C9 C10 1.526(10) . ?
C10 H10A 0.9800 . ?
C10 H10B 0.9800 . ?
C10 H10C 0.9800 . ?
C11 C12 1.380(8) . ?
C12 C13 1.401(9) . ?
C12 H12 0.9500 . ?
C13 C14 1.381(10) . ?
C13 H13 0.9500 . ?
C14 C15 1.402(8) . ?
C14 H14 0.9500 . ?
C15 C16 1.511(10) . ?
C16 C17 1.408(10) . ?
C16 C21 1.418(9) . ?
C17 C18 1.388(9) . ?
C17 H17 0.9500 . ?
C18 C19 1.396(9) . ?
C18 H18 0.9500 . ?
C19 C20 1.409(9) . ?
C19 H19 0.9500 . ?
C20 C21 1.421(9) . ?
C20 C22 1.478(9) . ?
C22 C23 1.404(10) . ?
C23 C24 1.361(9) . ?
C23 H23 0.9500 . ?
C24 C25 1.389(10) . ?
C24 H24 0.9500 . ?
C25 C26 1.391(9) . ?
C25 H25 0.9500 . ?
C26 C27 1.486(9) . ?
C27 C28 1.521(8) . ?
C28 H28A 0.9800 . ?
C28 H28B 0.9800 . ?
C28 H28C 0.9800 . ?
C29 C30 1.397(9) . ?
C29 C34 1.400(9) . ?
C30 C31 1.395(10) . ?
C30 C36 1.508(9) . ?
C31 C32 1.377(10) . ?
C31 H31 0.9500 . ?
C32 C33 1.364(10) . ?
C32 C38 1.520(10) . ?
C33 C34 1.394(10) . ?
C33 H33 0.9500 . ?
C34 C35 1.512(9) . ?
C35 H35A 0.9800 . ?
C35 H35B 0.9800 . ?
C35 H35C 0.9800 . ?
C36 H36A 0.9800 . ?
C36 H36B 0.9800 . ?
C36 H36C 0.9800 . ?
C37 H37A 0.9800 . ?
C37 H37B 0.9800 . ?
C37 H37C 0.9800 . ?
C38 H38A 0.9800 . ?
C38 H38B 0.9800 . ?
C38 H38C 0.9800 . ?
Zn1A O1A 2.051(4) . ?
Zn1A N2A 2.118(5) . ?
Zn1A N1A 2.119(6) . ?
Zn1A Cl2A 2.238(2) . ?
Zn1A Cl1A 2.429(3) . ?
Zn2A O1A 2.056(4) . ?
Zn2A N3A 2.118(6) . ?
Zn2A N4A 2.169(5) . ?
Zn2A Cl3A 2.242(2) . ?
Zn2A Cl1A 2.371(3) . ?
O1A C21A 1.314(7) . ?
N1A C9A 1.279(8) . ?
N1A C1A 1.461(9) . ?
N2A C15A 1.341(8) . ?
N2A C11A 1.356(8) . ?
N3A C26A 1.345(8) . ?
N3A C22A 1.359(8) . ?
N4A C27A 1.273(8) . ?
N4A C29A 1.431(8) . ?
C1A C2A 1.368(9) . ?
C1A C6A 1.405(9) . ?
C2A C3A 1.400(9) . ?
C2A C8A 1.527(10) . ?
C3A C4A 1.383(10) . ?
C3A H3A 0.9500 . ?
C4A C5A 1.389(11) . ?
C4A C37A 1.521(10) . ?
C5A C6A 1.368(10) . ?
C5A H5A 0.9500 . ?
C6A C7A 1.507(10) . ?
C7A H7A1 0.9800 . ?
C7A H7A2 0.9800 . ?
C7A H7A3 0.9800 . ?
C8A H8A1 0.9800 . ?
C8A H8A2 0.9800 . ?
C8A H8A3 0.9800 . ?
C9A C11A 1.472(9) . ?
C9A C10A 1.516(9) . ?
C10A H10D 0.9800 . ?
C10A H10E 0.9800 . ?
C10A H10F 0.9800 . ?
C11A C12A 1.398(8) . ?
C12A C13A 1.380(9) . ?
C12A H12A 0.9500 . ?
C13A C14A 1.356(9) . ?
C13A H13A 0.9500 . ?
C14A C15A 1.411(8) . ?
C14A H14A 0.9500 . ?
C15A C16A 1.483(9) . ?
C16A C17A 1.397(9) . ?
C16A C21A 1.435(8) . ?
C17A C18A 1.381(9) . ?
C17A H17A 0.9500 . ?
C18A C19A 1.354(9) . ?
C18A H18A 0.9500 . ?
C19A C20A 1.390(9) . ?
C19A H19A 0.9500 . ?
C20A C21A 1.419(9) . ?
C20A C22A 1.489(8) . ?
C22A C23A 1.400(9) . ?
C23A C24A 1.376(9) . ?
C23A H23A 0.9500 . ?
C24A C25A 1.366(9) . ?
C24A H24A 0.9500 . ?
C25A C26A 1.396(9) . ?
C25A H25A 0.9500 . ?
C26A C27A 1.494(9) . ?
C27A C28A 1.508(8) . ?
C28A H28D 0.9800 . ?
C28A H28E 0.9800 . ?
C28A H28F 0.9800 . ?
C29A C30A 1.394(9) . ?
C29A C34A 1.403(9) . ?
C30A C31A 1.393(9) . ?
C30A C36A 1.498(9) . ?
C31A C32A 1.402(10) . ?
C31A H31A 0.9500 . ?
C32A C33A 1.379(9) . ?
C32A C38A 1.503(11) . ?
C33A C34A 1.396(9) . ?
C33A H33A 0.9500 . ?
C34A C35A 1.501(9) . ?
C35A H35D 0.9800 . ?
C35A H35E 0.9800 . ?
C35A H35F 0.9800 . ?
C36A H36D 0.9800 . ?
C36A H36E 0.9800 . ?
C36A H36F 0.9800 . ?
C37A H37D 0.9800 . ?
C37A H37E 0.9800 . ?
C37A H37F 0.9800 . ?
C38A H38D 0.9800 . ?
C38A H38E 0.9800 . ?
C38A H38F 0.9800 . ?
N5 C39 1.111(12) . ?
C39 C40 1.461(13) . ?
C40 H40A 0.9800 . ?
C40 H40B 0.9800 . ?
C40 H40C 0.9800 . ?
N6 C41 1.00(4) . ?
N6A C41 1.57(6) . ?
C41 C42 1.39(2) . ?
C42 H42A 0.9800 . ?
C42 H42B 0.9800 . ?
C42 H42C 0.9800 . ?
N7 C43 1.122(10) . ?
C43 C44 1.443(11) . ?
C44 H44A 0.9800 . ?
C44 H44B 0.9800 . ?
C44 H44C 0.9800 . ?
N8 C45 1.01(3) . ?
C45 C46 1.45(2) . ?
C46 H46A 0.9800 . ?
C46 H46B 0.9800 . ?
C46 H46C 0.9800 . ?

loop_
_geom_torsion_atom_site_label_1
_geom_torsion_atom_site_label_2
_geom_torsion_atom_site_label_3
_geom_torsion_atom_site_label_4
_geom_torsion
_geom_torsion_site_symmetry_1
_geom_torsion_site_symmetry_2
_geom_torsion_site_symmetry_3
_geom_torsion_site_symmetry_4
_geom_torsion_publ_flag
O1 Zn2 Cl1 Zn1 9.58(14) . . . . ?
N3 Zn2 Cl1 Zn1 85.23(18) . . . . ?
N4 Zn2 Cl1 Zn1 166.31(17) . . . . ?
Cl3 Zn2 Cl1 Zn1 -84.95(10) . . . . ?
O1 Zn1 Cl1 Zn2 -9.81(14) . . . . ?
N2 Zn1 Cl1 Zn2 58.1(3) . . . . ?
N1 Zn1 Cl1 Zn2 131.71(16) . . . . ?
Cl2 Zn1 Cl1 Zn2 -112.80(10) . . . . ?
N2 Zn1 O1 C21 46.7(5) . . . . ?
N1 Zn1 O1 C21 108.5(5) . . . . ?
Cl2 Zn1 O1 C21 -59.2(5) . . . . ?
Cl1 Zn1 O1 C21 -170.0(5) . . . . ?
N2 Zn1 O1 Zn2 -131.6(3) . . . . ?
N1 Zn1 O1 Zn2 -69.7(4) . . . . ?
Cl2 Zn1 O1 Zn2 122.54(18) . . . . ?
Cl1 Zn1 O1 Zn2 11.80(16) . . . . ?
N3 Zn2 O1 C21 44.9(5) . . . . ?
N4 Zn2 O1 C21 79.6(7) . . . . ?
Cl3 Zn2 O1 C21 -75.4(5) . . . . ?
Cl1 Zn2 O1 C21 169.7(5) . . . . ?
N3 Zn2 O1 Zn1 -136.9(2) . . . . ?
N4 Zn2 O1 Zn1 -102.3(5) . . . . ?
Cl3 Zn2 O1 Zn1 102.74(19) . . . . ?
Cl1 Zn2 O1 Zn1 -12.13(17) . . . . ?
O1 Zn1 N1 C9 -71.1(6) . . . . ?
N2 Zn1 N1 C9 -7.5(5) . . . . ?
Cl2 Zn1 N1 C9 96.1(5) . . . . ?
Cl1 Zn1 N1 C9 -148.6(5) . . . . ?
O1 Zn1 N1 C1 106.7(5) . . . . ?
N2 Zn1 N1 C1 170.2(5) . . . . ?
Cl2 Zn1 N1 C1 -86.1(5) . . . . ?
Cl1 Zn1 N1 C1 29.1(5) . . . . ?
O1 Zn1 N2 C15 -30.0(5) . . . . ?
N1 Zn1 N2 C15 -175.5(5) . . . . ?
Cl2 Zn1 N2 C15 74.2(5) . . . . ?
Cl1 Zn1 N2 C15 -96.9(6) . . . . ?
O1 Zn1 N2 C11 155.3(4) . . . . ?
N1 Zn1 N2 C11 9.8(4) . . . . ?
Cl2 Zn1 N2 C11 -100.5(4) . . . . ?
Cl1 Zn1 N2 C11 88.3(4) . . . . ?
O1 Zn2 N3 C22 -12.5(5) . . . . ?
N4 Zn2 N3 C22 -179.4(6) . . . . ?
Cl3 Zn2 N3 C22 82.2(5) . . . . ?
Cl1 Zn2 N3 C22 -87.5(6) . . . . ?
O1 Zn2 N3 C26 156.0(4) . . . . ?
N4 Zn2 N3 C26 -10.9(4) . . . . ?
Cl3 Zn2 N3 C26 -109.4(4) . . . . ?
Cl1 Zn2 N3 C26 81.0(4) . . . . ?
O1 Zn2 N4 C27 -30.2(7) . . . . ?
N3 Zn2 N4 C27 4.9(4) . . . . ?
Cl3 Zn2 N4 C27 124.3(4) . . . . ?
Cl1 Zn2 N4 C27 -117.0(4) . . . . ?
O1 Zn2 N4 C29 153.0(5) . . . . ?
N3 Zn2 N4 C29 -171.9(5) . . . . ?
Cl3 Zn2 N4 C29 -52.5(5) . . . . ?
Cl1 Zn2 N4 C29 66.2(5) . . . . ?
C9 N1 C1 C2 -98.9(8) . . . . ?
Zn1 N1 C1 C2 83.5(7) . . . . ?
C9 N1 C1 C6 81.6(9) . . . . ?
Zn1 N1 C1 C6 -96.0(7) . . . . ?
C6 C1 C2 C3 0.2(10) . . . . ?
N1 C1 C2 C3 -179.3(6) . . . . ?
C6 C1 C2 C8 -178.6(6) . . . . ?
N1 C1 C2 C8 1.9(10) . . . . ?
C1 C2 C3 C4 -2.0(10) . . . . ?
C8 C2 C3 C4 176.9(7) . . . . ?
C2 C3 C4 C5 2.9(11) . . . . ?
C2 C3 C4 C37 -177.9(7) . . . . ?
C3 C4 C5 C6 -2.1(11) . . . . ?
C37 C4 C5 C6 178.7(7) . . . . ?
C4 C5 C6 C1 0.5(11) . . . . ?
C4 C5 C6 C7 -179.7(7) . . . . ?
C2 C1 C6 C5 0.4(10) . . . . ?
N1 C1 C6 C5 179.9(6) . . . . ?
C2 C1 C6 C7 -179.4(6) . . . . ?
N1 C1 C6 C7 0.1(10) . . . . ?
C1 N1 C9 C11 -173.6(6) . . . . ?
Zn1 N1 C9 C11 4.2(8) . . . . ?
C1 N1 C9 C10 4.0(10) . . . . ?
Zn1 N1 C9 C10 -178.1(5) . . . . ?
C15 N2 C11 C12 -1.2(9) . . . . ?
Zn1 N2 C11 C12 173.9(5) . . . . ?
C15 N2 C11 C9 174.1(6) . . . . ?
Zn1 N2 C11 C9 -10.7(7) . . . . ?
N1 C9 C11 N2 4.5(9) . . . . ?
C10 C9 C11 N2 -173.2(6) . . . . ?
N1 C9 C11 C12 179.8(6) . . . . ?
C10 C9 C11 C12 2.1(10) . . . . ?
N2 C11 C12 C13 1.5(10) . . . . ?
C9 C11 C12 C13 -173.5(6) . . . . ?
C11 C12 C13 C14 0.8(10) . . . . ?
C12 C13 C14 C15 -3.3(10) . . . . ?
C11 N2 C15 C14 -1.5(9) . . . . ?
Zn1 N2 C15 C14 -175.9(4) . . . . ?
C11 N2 C15 C16 179.9(6) . . . . ?
Zn1 N2 C15 C16 5.5(9) . . . . ?
C13 C14 C15 N2 3.7(10) . . . . ?
C13 C14 C15 C16 -177.7(6) . . . . ?
N2 C15 C16 C17 -164.7(6) . . . . ?
C14 C15 C16 C17 16.7(9) . . . . ?
N2 C15 C16 C21 20.5(10) . . . . ?
C14 C15 C16 C21 -158.1(7) . . . . ?
C21 C16 C17 C18 0.8(11) . . . . ?
C15 C16 C17 C18 -174.2(6) . . . . ?
C16 C17 C18 C19 -2.4(11) . . . . ?
C17 C18 C19 C20 0.4(11) . . . . ?
C18 C19 C20 C21 3.3(10) . . . . ?
C18 C19 C20 C22 -174.9(6) . . . . ?
Zn1 O1 C21 C16 -38.4(8) . . . . ?
Zn2 O1 C21 C16 139.5(5) . . . . ?
Zn1 O1 C21 C20 139.8(5) . . . . ?
Zn2 O1 C21 C20 -42.3(8) . . . . ?
C17 C16 C21 O1 -179.0(6) . . . . ?
C15 C16 C21 O1 -4.3(10) . . . . ?
C17 C16 C21 C20 2.8(10) . . . . ?
C15 C16 C21 C20 177.5(6) . . . . ?
C19 C20 C21 O1 176.9(6) . . . . ?
C22 C20 C21 O1 -5.0(10) . . . . ?
C19 C20 C21 C16 -4.8(10) . . . . ?
C22 C20 C21 C16 173.2(6) . . . . ?
C26 N3 C22 C23 -3.5(9) . . . . ?
Zn2 N3 C22 C23 164.1(5) . . . . ?
C26 N3 C22 C20 173.4(6) . . . . ?
Zn2 N3 C22 C20 -18.9(9) . . . . ?
C19 C20 C22 N3 -145.9(6) . . . . ?
C21 C20 C22 N3 36.0(10) . . . . ?
C19 C20 C22 C23 31.0(9) . . . . ?
C21 C20 C22 C23 -147.1(7) . . . . ?
N3 C22 C23 C24 0.8(10) . . . . ?
C20 C22 C23 C24 -176.2(6) . . . . ?
C22 C23 C24 C25 1.6(11) . . . . ?
C23 C24 C25 C26 -1.4(11) . . . . ?
C22 N3 C26 C25 3.9(10) . . . . ?
Zn2 N3 C26 C25 -165.5(5) . . . . ?
C22 N3 C26 C27 -175.3(6) . . . . ?
Zn2 N3 C26 C27 15.3(7) . . . . ?
C24 C25 C26 N3 -1.4(10) . . . . ?
C24 C25 C26 C27 177.8(6) . . . . ?
C29 N4 C27 C26 178.6(6) . . . . ?
Zn2 N4 C27 C26 1.7(7) . . . . ?
C29 N4 C27 C28 0.3(10) . . . . ?
Zn2 N4 C27 C28 -176.7(5) . . . . ?
N3 C26 C27 N4 -11.8(9) . . . . ?
C25 C26 C27 N4 169.1(6) . . . . ?
N3 C26 C27 C28 166.7(5) . . . . ?
C25 C26 C27 C28 -12.5(9) . . . . ?
C27 N4 C29 C30 89.4(8) . . . . ?
Zn2 N4 C29 C30 -94.1(7) . . . . ?
C27 N4 C29 C34 -88.4(8) . . . . ?
Zn2 N4 C29 C34 88.1(7) . . . . ?
C34 C29 C30 C31 -2.5(10) . . . . ?
N4 C29 C30 C31 179.7(6) . . . . ?
C34 C29 C30 C36 175.2(6) . . . . ?
N4 C29 C30 C36 -2.6(10) . . . . ?
C29 C30 C31 C32 -0.4(11) . . . . ?
C36 C30 C31 C32 -178.2(7) . . . . ?
C30 C31 C32 C33 2.5(11) . . . . ?
C30 C31 C32 C38 -179.7(7) . . . . ?
C31 C32 C33 C34 -1.8(12) . . . . ?
C38 C32 C33 C34 -179.4(7) . . . . ?
C32 C33 C34 C29 -1.1(11) . . . . ?
C32 C33 C34 C35 178.6(7) . . . . ?
C30 C29 C34 C33 3.3(10) . . . . ?
N4 C29 C34 C33 -178.9(6) . . . . ?
C30 C29 C34 C35 -176.4(6) . . . . ?
N4 C29 C34 C35 1.5(10) . . . . ?
O1A Zn2A Cl1A Zn1A -9.45(13) . . . . ?
N3A Zn2A Cl1A Zn1A -85.92(18) . . . . ?
N4A Zn2A Cl1A Zn1A -166.22(16) . . . . ?
Cl3A Zn2A Cl1A Zn1A 86.02(10) . . . . ?
O1A Zn1A Cl1A Zn2A 9.51(13) . . . . ?
N2A Zn1A Cl1A Zn2A -57.7(3) . . . . ?
N1A Zn1A Cl1A Zn2A -130.60(16) . . . . ?
Cl2A Zn1A Cl1A Zn2A 114.09(10) . . . . ?
N2A Zn1A O1A C21A -49.4(5) . . . . ?
N1A Zn1A O1A C21A -111.2(5) . . . . ?
Cl2A Zn1A O1A C21A 56.7(4) . . . . ?
Cl1A Zn1A O1A C21A 166.1(4) . . . . ?
N2A Zn1A O1A Zn2A 133.0(2) . . . . ?
N1A Zn1A O1A Zn2A 71.1(3) . . . . ?
Cl2A Zn1A O1A Zn2A -120.99(16) . . . . ?
Cl1A Zn1A O1A Zn2A -11.56(15) . . . . ?
N3A Zn2A O1A C21A -42.5(5) . . . . ?
N4A Zn2A O1A C21A -76.4(7) . . . . ?
Cl3A Zn2A O1A C21A 80.0(5) . . . . ?
Cl1A Zn2A O1A C21A -165.6(5) . . . . ?
N3A Zn2A O1A Zn1A 135.0(2) . . . . ?
N4A Zn2A O1A Zn1A 101.0(5) . . . . ?
Cl3A Zn2A O1A Zn1A -102.52(18) . . . . ?
Cl1A Zn2A O1A Zn1A 11.80(15) . . . . ?
O1A Zn1A N1A C9A 70.7(6) . . . . ?
N2A Zn1A N1A C9A 6.7(5) . . . . ?
Cl2A Zn1A N1A C9A -96.8(5) . . . . ?
Cl1A Zn1A N1A C9A 149.0(5) . . . . ?
O1A Zn1A N1A C1A -105.8(5) . . . . ?
N2A Zn1A N1A C1A -169.8(6) . . . . ?
Cl2A Zn1A N1A C1A 86.7(5) . . . . ?
Cl1A Zn1A N1A C1A -27.6(5) . . . . ?
O1A Zn1A N2A C15A 30.0(5) . . . . ?
N1A Zn1A N2A C15A 174.2(5) . . . . ?
Cl2A Zn1A N2A C15A -75.9(5) . . . . ?
Cl1A Zn1A N2A C15A 96.1(6) . . . . ?
O1A Zn1A N2A C11A -153.1(4) . . . . ?
N1A Zn1A N2A C11A -8.8(4) . . . . ?
Cl2A Zn1A N2A C11A 101.1(4) . . . . ?
Cl1A Zn1A N2A C11A -86.9(5) . . . . ?
O1A Zn2A N3A C26A -156.5(4) . . . . ?
N4A Zn2A N3A C26A 10.6(4) . . . . ?
Cl3A Zn2A N3A C26A 108.1(4) . . . . ?
Cl1A Zn2A N3A C26A -80.6(4) . . . . ?
O1A Zn2A N3A C22A 13.0(5) . . . . ?
N4A Zn2A N3A C22A -179.9(5) . . . . ?
Cl3A Zn2A N3A C22A -82.5(5) . . . . ?
Cl1A Zn2A N3A C22A 88.8(5) . . . . ?
O1A Zn2A N4A C27A 30.8(8) . . . . ?
N3A Zn2A N4A C27A -3.7(4) . . . . ?
Cl3A Zn2A N4A C27A -125.3(4) . . . . ?
Cl1A Zn2A N4A C27A 116.8(4) . . . . ?
O1A Zn2A N4A C29A -156.0(5) . . . . ?
N3A Zn2A N4A C29A 169.5(5) . . . . ?
Cl3A Zn2A N4A C29A 47.9(5) . . . . ?
Cl1A Zn2A N4A C29A -70.0(5) . . . . ?
C9A N1A C1A C2A 97.0(8) . . . . ?
Zn1A N1A C1A C2A -86.5(7) . . . . ?
C9A N1A C1A C6A -83.0(8) . . . . ?
Zn1A N1A C1A C6A 93.5(7) . . . . ?
C6A C1A C2A C3A 1.4(10) . . . . ?
N1A C1A C2A C3A -178.6(6) . . . . ?
C6A C1A C2A C8A -179.5(6) . . . . ?
N1A C1A C2A C8A 0.5(10) . . . . ?
C1A C2A C3A C4A -0.4(11) . . . . ?
C8A C2A C3A C4A -179.5(7) . . . . ?
C2A C3A C4A C5A -1.4(12) . . . . ?
C2A C3A C4A C37A 178.5(7) . . . . ?
C3A C4A C5A C6A 2.2(12) . . . . ?
C37A C4A C5A C6A -177.6(7) . . . . ?
C4A C5A C6A C1A -1.3(11) . . . . ?
C4A C5A C6A C7A 178.7(7) . . . . ?
C2A C1A C6A C5A -0.6(11) . . . . ?
N1A C1A C6A C5A 179.4(6) . . . . ?
C2A C1A C6A C7A 179.5(7) . . . . ?
N1A C1A C6A C7A -0.6(10) . . . . ?
C1A N1A C9A C11A 173.2(6) . . . . ?
Zn1A N1A C9A C11A -3.6(8) . . . . ?
C1A N1A C9A C10A -3.5(10) . . . . ?
Zn1A N1A C9A C10A 179.8(5) . . . . ?
C15A N2A C11A C12A 3.3(9) . . . . ?
Zn1A N2A C11A C12A -173.8(5) . . . . ?
C15A N2A C11A C9A -173.0(6) . . . . ?
Zn1A N2A C11A C9A 9.8(7) . . . . ?
N1A C9A C11A N2A -4.3(9) . . . . ?
C10A C9A C11A N2A 172.6(6) . . . . ?
N1A C9A C11A C12A 179.4(6) . . . . ?
C10A C9A C11A C12A -3.6(9) . . . . ?
N2A C11A C12A C13A -2.4(10) . . . . ?
C9A C11A C12A C13A 173.6(6) . . . . ?
C11A C12A C13A C14A -0.2(10) . . . . ?
C12A C13A C14A C15A 2.1(10) . . . . ?
C11A N2A C15A C14A -1.5(9) . . . . ?
Zn1A N2A C15A C14A 175.3(4) . . . . ?
C11A N2A C15A C16A -179.3(6) . . . . ?
Zn1A N2A C15A C16A -2.5(9) . . . . ?
C13A C14A C15A N2A -1.3(10) . . . . ?
C13A C14A C15A C16A 176.6(6) . . . . ?
N2A C15A C16A C17A 161.5(6) . . . . ?
C14A C15A C16A C17A -16.3(10) . . . . ?
N2A C15A C16A C21A -23.9(10) . . . . ?
C14A C15A C16A C21A 158.3(6) . . . . ?
C21A C16A C17A C18A -1.2(10) . . . . ?
C15A C16A C17A C18A 173.8(6) . . . . ?
C16A C17A C18A C19A 2.4(11) . . . . ?
C17A C18A C19A C20A -0.2(11) . . . . ?
C18A C19A C20A C21A -3.0(10) . . . . ?
C18A C19A C20A C22A 175.4(6) . . . . ?
Zn1A O1A C21A C20A -138.0(5) . . . . ?
Zn2A O1A C21A C20A 39.1(8) . . . . ?
Zn1A O1A C21A C16A 41.5(7) . . . . ?
Zn2A O1A C21A C16A -141.4(5) . . . . ?
C19A C20A C21A O1A -176.4(6) . . . . ?
C22A C20A C21A O1A 5.3(9) . . . . ?
C19A C20A C21A C16A 4.1(9) . . . . ?
C22A C20A C21A C16A -174.3(6) . . . . ?
C17A C16A C21A O1A 178.4(6) . . . . ?
C15A C16A C21A O1A 3.7(10) . . . . ?
C17A C16A C21A C20A -2.0(9) . . . . ?
C15A C16A C21A C20A -176.7(6) . . . . ?
C26A N3A C22A C23A 4.6(9) . . . . ?
Zn2A N3A C22A C23A -164.1(4) . . . . ?
C26A N3A C22A C20A -175.4(5) . . . . ?
Zn2A N3A C22A C20A 15.8(8) . . . . ?
C19A C20A C22A N3A 149.2(6) . . . . ?
C21A C20A C22A N3A -32.4(9) . . . . ?
C19A C20A C22A C23A -30.8(9) . . . . ?
C21A C20A C22A C23A 147.6(6) . . . . ?
N3A C22A C23A C24A -3.4(10) . . . . ?
C20A C22A C23A C24A 176.7(6) . . . . ?
C22A C23A C24A C25A 0.7(10) . . . . ?
C23A C24A C25A C26A 0.6(10) . . . . ?
C22A N3A C26A C25A -3.4(9) . . . . ?
Zn2A N3A C26A C25A 166.8(5) . . . . ?
C22A N3A C26A C27A 174.1(5) . . . . ?
Zn2A N3A C26A C27A -15.6(6) . . . . ?
C24A C25A C26A N3A 0.7(10) . . . . ?
C24A C25A C26A C27A -176.7(6) . . . . ?
C29A N4A C27A C26A -177.0(6) . . . . ?
Zn2A N4A C27A C26A -3.3(7) . . . . ?
C29A N4A C27A C28A 4.0(9) . . . . ?
Zn2A N4A C27A C28A 177.6(4) . . . . ?
N3A C26A C27A N4A 13.1(8) . . . . ?
C25A C26A C27A N4A -169.3(6) . . . . ?
N3A C26A C27A C28A -167.8(5) . . . . ?
C25A C26A C27A C28A 9.8(9) . . . . ?
C27A N4A C29A C30A -95.4(8) . . . . ?
Zn2A N4A C29A C30A 91.8(7) . . . . ?
C27A N4A C29A C34A 85.2(8) . . . . ?
Zn2A N4A C29A C34A -87.6(7) . . . . ?
C34A C29A C30A C31A 2.6(10) . . . . ?
N4A C29A C30A C31A -176.8(6) . . . . ?
C34A C29A C30A C36A -174.8(6) . . . . ?
N4A C29A C30A C36A 5.8(10) . . . . ?
C29A C30A C31A C32A -1.5(10) . . . . ?
C36A C30A C31A C32A 176.0(6) . . . . ?
C30A C31A C32A C33A -0.8(11) . . . . ?
C30A C31A C32A C38A 176.1(7) . . . . ?
C31A C32A C33A C34A 2.1(11) . . . . ?
C38A C32A C33A C34A -174.8(7) . . . . ?
C32A C33A C34A C29A -1.0(11) . . . . ?
C32A C33A C34A C35A -178.4(7) . . . . ?
C30A C29A C34A C33A -1.4(10) . . . . ?
N4A C29A C34A C33A 178.0(6) . . . . ?
C30A C29A C34A C35A 175.9(6) . . . . ?
N4A C29A C34A C35A -4.7(10) . . . . ?
